data_4001787
loop_
_publ_author_name
'Brozek, Carl K.'
'Cozzolino, Anthony F.'
'Teat, Simon J.'
'Chen, Yu-Sheng'
'Dinc\(a, Mircea'

_publ_section_title
;
 Quantification of Site-Specific Cation Exchange in Metal--Organic
 Frameworks Using Multi-Wavelength Anomalous X-ray Dispersion
;
_journal_issue 15
_journal_name_full 'Chemistry of Materials'
_journal_page_first 2998
_journal_paper_doi 10.1021/cm400858d
_journal_volume 25
_journal_year 2013
_chemical_formula_sum 'C41 H12 Cl Cu Mn7 N48 O5'
_chemical_formula_weight 1740.56
_chemical_name_systematic
; 
 ? 
;
_space_group_IT_number 221
_symmetry_space_group_name_Hall '-P 4 2 3'
_symmetry_space_group_name_H-M 'P m -3 m'
_atom_sites_solution_hydrogens geom
_atom_sites_solution_primary direct
_atom_sites_solution_secondary difmap
_audit_creation_method SHELXL-97
_cell_angle_alpha 90.00
_cell_angle_beta 90.00
_cell_angle_gamma 90.00
_cell_formula_units_Z 2
_cell_length_a 18.4852(5)
_cell_length_b 18.4852(5)
_cell_length_c 18.4852(5)
_cell_measurement_temperature 296(2)
_cell_volume 6316.4(3)
_computing_structure_refinement 'SHELXL-97 (Sheldrick, 2008)'
_computing_structure_solution 'SHELXS-97 (Sheldrick, 2008)'
_diffrn_ambient_temperature 296(2)
_diffrn_measured_fraction_theta_full 0.998
_diffrn_measured_fraction_theta_max 0.998
_diffrn_radiation_monochromator graphite
_diffrn_radiation_source 'fine-focus sealed tube'
_diffrn_radiation_type MoK\a
_diffrn_radiation_wavelength 0.71073
_diffrn_reflns_av_R_equivalents 0.0468
_diffrn_reflns_av_sigmaI/netI 0.0165
_diffrn_reflns_limit_h_max 19
_diffrn_reflns_limit_h_min -23
_diffrn_reflns_limit_k_max 24
_diffrn_reflns_limit_k_min -23
_diffrn_reflns_limit_l_max 23
_diffrn_reflns_limit_l_min -23
_diffrn_reflns_number 45077
_diffrn_reflns_theta_full 27.48
_diffrn_reflns_theta_max 27.48
_diffrn_reflns_theta_min 1.56
_exptl_absorpt_coefficient_mu 0.905
_exptl_crystal_density_diffrn 0.915
_exptl_crystal_density_method 'not measured'
_exptl_crystal_F_000 1710
_refine_diff_density_max 2.163
_refine_diff_density_min -0.452
_refine_diff_density_rms 0.253
_refine_ls_extinction_method none
_refine_ls_goodness_of_fit_ref 1.883
_refine_ls_hydrogen_treatment mixed
_refine_ls_matrix_type full
_refine_ls_number_parameters 54
_refine_ls_number_reflns 1489
_refine_ls_number_restraints 0
_refine_ls_restrained_S_all 1.883
_refine_ls_R_factor_all 0.1441
_refine_ls_R_factor_gt 0.1291
_refine_ls_shift/su_max 0.000
_refine_ls_shift/su_mean 0.000
_refine_ls_structure_factor_coef Fsqd
_refine_ls_weighting_details 'calc w=1/[\s^2^(Fo^2^)+(0.2000P)^2^+0.0000P] where P=(Fo^2^+2Fc^2^)/3'
_refine_ls_weighting_scheme calc
_refine_ls_wR_factor_gt 0.3587
_refine_ls_wR_factor_ref 0.4042
_reflns_number_gt 1194
_reflns_number_total 1489
_reflns_threshold_expression >2sigma(I)
_cod_data_source_file cm400858d_si_002.cif
_cod_data_source_block cumnbtt_16kev_0m
_cod_database_code 4001787

loop_
_symmetry_equiv_pos_as_xyz
'x, y, z'
'-x, -y, z'
'-x, y, -z'
'x, -y, -z'
'z, x, y'
'z, -x, -y'
'-z, -x, y'
'-z, x, -y'
'y, z, x'
'-y, z, -x'
'y, -z, -x'
'-y, -z, x'
'y, x, -z'
'-y, -x, -z'
'y, -x, z'
'-y, x, z'
'x, z, -y'
'-x, z, y'
'-x, -z, -y'
'x, -z, y'
'z, y, -x'
'z, -y, x'
'-z, y, x'
'-z, -y, -x'
'-x, -y, -z'
'x, y, -z'
'x, -y, z'
'-x, y, z'
'-z, -x, -y'
'-z, x, y'
'z, x, -y'
'z, -x, y'
'-y, -z, -x'
'y, -z, x'
'-y, z, x'
'y, z, -x'
'-y, -x, z'
'y, x, z'
'-y, x, -z'
'y, -x, -z'
'-x, -z, y'
'x, -z, -y'
'x, z, y'
'-x, z, -y'
'-z, -y, x'
'-z, y, -x'
'z, -y, -x'
'z, y, x'

loop_
_atom_site_label
_atom_site_type_symbol
_atom_site_fract_x
_atom_site_fract_y
_atom_site_fract_z
_atom_site_U_iso_or_equiv
_atom_site_adp_type
_atom_site_occupancy
_atom_site_symmetry_multiplicity
_atom_site_calc_flag
_atom_site_refinement_flags
Cu1 Cu 0.5000 0.36360(12) 0.0000 0.0565(8) Uani 0.90 4 d SP
Mn1 Mn 0.5000 0.348(2) 0.0000 0.0565(8) Uani 0.10 4 d SP
Cl1 Cl 0.5000 0.5000 0.0000 0.0752(15) Uani 1 16 d S
O1 O 0.5000 0.2395(6) 0.0000 0.134(5) Uani 1 4 d S
N1 N 0.4203(2) 0.3697(2) 0.0750(2) 0.0597(11) Uani 1 1 d .
N2 N 0.4095(2) 0.3247(2) 0.1304(2) 0.0631(11) Uani 1 1 d .
C1 C 0.3508(3) 0.3508(3) 0.1623(4) 0.0625(17) Uani 1 2 d S
C2 C 0.3191(3) 0.3191(3) 0.2276(4) 0.0674(18) Uani 1 2 d S
C3 C 0.3484(4) 0.2577(3) 0.2577(3) 0.0645(17) Uani 1 2 d S
H3 H 0.3885 0.2362 0.2361 0.077 Uiso 1 2 calc SR
Cu2 Cu 0.5000 0.2565(4) 0.1370(4) 0.0246(14) Uani 0.06 2 d SP

loop_
_atom_site_aniso_label
_atom_site_aniso_U_11
_atom_site_aniso_U_22
_atom_site_aniso_U_33
_atom_site_aniso_U_23
_atom_site_aniso_U_13
_atom_site_aniso_U_12
Cu1 0.0525(8) 0.0702(17) 0.0467(8) 0.000 0.000 0.000
Mn1 0.0525(8) 0.0702(17) 0.0467(8) 0.000 0.000 0.000
Cl1 0.081(2) 0.081(2) 0.064(3) 0.000 0.000 0.000
O1 0.076(5) 0.075(6) 0.251(16) 0.000 0.000 0.000
N1 0.065(2) 0.065(2) 0.0484(19) 0.0033(15) 0.0008(18) 0.0058(16)
N2 0.063(2) 0.070(2) 0.057(2) 0.0082(17) 0.0029(17) 0.0055(19)
C1 0.067(2) 0.067(2) 0.053(3) 0.007(2) 0.007(2) 0.006(3)
C2 0.068(2) 0.068(2) 0.066(4) 0.012(2) 0.012(2) 0.008(3)
C3 0.067(4) 0.063(2) 0.063(2) 0.009(3) 0.013(2) 0.013(2)
Cu2 0.016(3) 0.032(3) 0.025(3) 0.006(2) 0.000 0.000

loop_
_atom_type_symbol
_atom_type_description
_atom_type_scat_dispersion_real
_atom_type_scat_dispersion_imag
_atom_type_scat_source
C C 0.0033 0.0016 'International Tables Vol C Tables 4.2.6.8 and 6.1.1.4'
H H 0.0000 0.0000 'International Tables Vol C Tables 4.2.6.8 and 6.1.1.4'
N N 0.0061 0.0033 'International Tables Vol C Tables 4.2.6.8 and 6.1.1.4'
O O 0.0106 0.0060 'International Tables Vol C Tables 4.2.6.8 and 6.1.1.4'
Cl Cl 0.1484 0.1585 'International Tables Vol C Tables 4.2.6.8 and 6.1.1.4'
Mn Mn 0.3368 0.7283 'International Tables Vol C Tables 4.2.6.8 and 6.1.1.4'
Cu Cu 0.3201 1.2651 'International Tables Vol C Tables 4.2.6.8 and 6.1.1.4'

loop_
_geom_angle_atom_site_label_1
_geom_angle_atom_site_label_2
_geom_angle_atom_site_label_3
_geom_angle
_geom_angle_site_symmetry_1
_geom_angle_site_symmetry_3
N1 Cu1 N1 93.2(2) . 28_655
N1 Cu1 N1 86.4(2) . 26
N1 Cu1 N1 173.6(3) 28_655 26
N1 Cu1 N1 173.6(3) . 3_655
N1 Cu1 N1 86.4(2) 28_655 3_655
N1 Cu1 N1 93.2(2) 26 3_655
N1 Cu1 O1 93.20(13) . .
N1 Cu1 O1 93.20(13) 28_655 .
N1 Cu1 O1 93.20(13) 26 .
N1 Cu1 O1 93.20(13) 3_655 .
N1 Cu1 Cl1 86.80(13) . .
N1 Cu1 Cl1 86.80(13) 28_655 .
N1 Cu1 Cl1 86.80(13) 26 .
N1 Cu1 Cl1 86.80(13) 3_655 .
O1 Cu1 Cl1 180.0 . .
N1 Mn1 N1 91.2(5) . 28_655
N1 Mn1 N1 84.6(5) . 26
N1 Mn1 N1 158(2) 28_655 26
N1 Mn1 N1 158(2) . 3_655
N1 Mn1 N1 84.6(5) 28_655 3_655
N1 Mn1 N1 91.2(5) 26 3_655
N1 Mn1 O1 101.1(12) . .
N1 Mn1 O1 101.1(12) 28_655 .
N1 Mn1 O1 101.1(12) 26 .
N1 Mn1 O1 101.1(12) 3_655 .
N1 Mn1 Cl1 78.9(12) . .
N1 Mn1 Cl1 78.9(12) 28_655 .
N1 Mn1 Cl1 78.9(12) 26 .
N1 Mn1 Cl1 78.9(12) 3_655 .
O1 Mn1 Cl1 180.0 . .
Mn1 Cl1 Mn1 180.0 37_665 13
Mn1 Cl1 Mn1 90.000(1) 37_665 25_665
Mn1 Cl1 Mn1 90.000(2) 13 25_665
Mn1 Cl1 Cu1 90.0 37_665 25_665
Mn1 Cl1 Cu1 90.0 13 25_665
Mn1 Cl1 Cu1 0.000(2) 25_665 25_665
Mn1 Cl1 Cu1 180.0 37_665 13
Mn1 Cl1 Cu1 0.0 13 13
Mn1 Cl1 Cu1 90.000(2) 25_665 13
Cu1 Cl1 Cu1 90.0 25_665 13
Mn1 Cl1 Cu1 0.0 37_665 37_665
Mn1 Cl1 Cu1 180.0 13 37_665
Mn1 Cl1 Cu1 90.000(1) 25_665 37_665
Cu1 Cl1 Cu1 90.0 25_665 37_665
Cu1 Cl1 Cu1 180.0 13 37_665
Mn1 Cl1 Cu1 90.000(1) 37_665 .
Mn1 Cl1 Cu1 90.000(1) 13 .
Mn1 Cl1 Cu1 180.000(2) 25_665 .
Cu1 Cl1 Cu1 180.0 25_665 .
Cu1 Cl1 Cu1 90.0 13 .
Cu1 Cl1 Cu1 90.0 37_665 .
Mn1 Cl1 Mn1 90.000(1) 37_665 .
Mn1 Cl1 Mn1 90.000(2) 13 .
Mn1 Cl1 Mn1 180.000(1) 25_665 .
Cu1 Cl1 Mn1 180.000(3) 25_665 .
Cu1 Cl1 Mn1 90.000(2) 13 .
Cu1 Cl1 Mn1 90.000(1) 37_665 .
Cu1 Cl1 Mn1 0.0 . .
Mn1 O1 Cu1 0.000(1) . .
N2 N1 N1 109.6(2) . 38
N2 N1 Mn1 120.2(10) . .
N1 N1 Mn1 129.9(9) 38 .
N2 N1 Cu1 126.8(3) . .
N1 N1 Cu1 123.60(12) 38 .
Mn1 N1 Cu1 7.9(12) . .
N1 N2 C1 103.7(4) . .
N1 N2 Cu2 107.5(3) . .
C1 N2 Cu2 147.7(4) . .
N2 C1 N2 113.4(6) 38 .
N2 C1 C2 123.3(3) 38 .
N2 C1 C2 123.3(3) . .
C3 C2 C3 119.2(7) 5 .
C3 C2 C1 120.4(4) 5 .
C3 C2 C1 120.4(4) . .
C2 C3 C2 120.8(7) . 9
C2 C3 H3 119.6 . .
C2 C3 H3 119.6 9 .
N2 Cu2 N2 105.7(4) . 28_655

loop_
_geom_bond_atom_site_label_1
_geom_bond_atom_site_label_2
_geom_bond_distance
_geom_bond_site_symmetry_2
Cu1 N1 2.026(4) .
Cu1 N1 2.026(4) 28_655
Cu1 N1 2.026(4) 26
Cu1 N1 2.026(4) 3_655
Cu1 O1 2.294(11) .
Cu1 Cl1 2.521(2) .
Mn1 N1 2.061(9) .
Mn1 N1 2.061(9) 28_655
Mn1 N1 2.061(9) 26
Mn1 N1 2.061(9) 3_655
Mn1 O1 2.01(4) .
Mn1 Cl1 2.80(4) .
Cl1 Mn1 2.80(4) 37_665
Cl1 Mn1 2.80(4) 13
Cl1 Mn1 2.80(4) 25_665
Cl1 Cu1 2.521(2) 25_665
Cl1 Cu1 2.521(2) 13
Cl1 Cu1 2.521(2) 37_665
N1 N2 1.333(5) .
N1 N1 1.323(8) 38
N2 C1 1.326(6) .
N2 Cu2 2.098(6) .
C1 N2 1.326(6) 38
C1 C2 1.465(10) .
C2 C3 1.375(5) 5
C2 C3 1.375(5) .
C3 C2 1.375(5) 9
C3 H3 0.9300 .
Cu2 N2 2.098(6) 28_655
